data_7124158
loop_
_publ_author_name
'Clemente Leon, Miguel'
'Garc\'ia-L\'opez, V\'ictor'
'Palacios-Corella, Mario'
'Cardona-Serra, Salvador'
'Coronado, Eugenio'

_publ_section_title
;
 Spin-crossover iron (II) complex showing thermal hysteresis around room
 temperature with symmetry breaking and an unusually high T(LIESST) of 120
 K.
;
_journal_name_full 'Chemical Communications'
_journal_paper_doi 10.1039/C9CC05988A
_journal_year 2019
_chemical_formula_moiety '2(C26 H18 Fe N10 O8), 4(Cl O4), 7(C3 H6 O)'
_chemical_formula_sum 'C73 H78 Cl4 Fe2 N20 O39'
_chemical_formula_weight 2113.05
_space_group_crystal_system triclinic
_space_group_IT_number 2
_space_group_name_Hall '-P 1'
_space_group_name_H-M_alt 'P -1'
_symmetry_space_group_name_Hall '-P 1'
_symmetry_space_group_name_H-M 'P -1'
_atom_sites_solution_hydrogens geom
_audit_creation_date 2019-07-30
_audit_creation_method
;
Olex2 1.2
(compiled May 18 2018 14:05:52 for OlexSys, GUI svn.r5506)
;
_audit_update_record
;
2019-08-28 deposited with the CCDC.    2019-09-12 downloaded from the CCDC.
;
_cell_angle_alpha 88.715(2)
_cell_angle_beta 88.876(2)
_cell_angle_gamma 89.761(2)
_cell_formula_units_Z 2
_cell_length_a 12.8517(4)
_cell_length_b 18.4107(4)
_cell_length_c 19.5908(4)
_cell_measurement_reflns_used 8663
_cell_measurement_temperature 300.05(10)
_cell_measurement_theta_max 21.5510
_cell_measurement_theta_min 3.4950
_cell_volume 4633.3(2)
_computing_cell_refinement 'CrysAlisPro 1.171.38.46 (Rigaku OD, 2015)'
_computing_data_collection 'CrysAlisPro 1.171.38.46 (Rigaku OD, 2015)'
_computing_data_reduction 'CrysAlisPro 1.171.38.46 (Rigaku OD, 2015)'
_computing_molecular_graphics 'Olex2 (Dolomanov et al., 2009)'
_computing_publication_material 'Olex2 (Dolomanov et al., 2009)'
_computing_structure_refinement 'ShelXL (Sheldrick, 2015)'
_computing_structure_solution 'ShelXS (Sheldrick, 2008)'
_diffrn_ambient_environment air
_diffrn_ambient_temperature 300.05(10)
_diffrn_detector 'CCD plate'
_diffrn_detector_area_resol_mean 16.0267
_diffrn_detector_type Sapphire3
_diffrn_measured_fraction_theta_full 0.998
_diffrn_measured_fraction_theta_max 0.912
_diffrn_measurement_details
;
List of Runs (angles in degrees, time in seconds):

  # Type    Start    End  Width  t~exp~   \w     \q     \k     \f   Frames
#--------------------------------------------------------------------------
  1  \w    -66.00 -12.00   1.00   15.00    --  -15.04 -57.00  60.00   54
  2  \w    -74.00   5.00   1.00   15.00    --  -15.04 -67.00 146.34   79
  3  \w    -81.00   6.00   1.00   15.00    --  -15.04 -57.00-120.00   87
  4  \w    -83.00  -3.00   1.00   15.00    --  -15.04 -67.00  12.67   80
  5  \w    -53.00  40.00   1.00   15.00    --   15.83 -69.00  39.19   93
  6  \w    -52.00  39.00   1.00   15.00    --   15.83 -64.00 150.13   91
  7  \w    -52.00  39.00   1.00   15.00    --   15.83 -64.00 -41.43   91
  8  \w    -22.00  37.00   1.00   15.00    --   15.83 -57.00  90.00   59
  9  \w    -36.00  40.00   1.00   15.00    --   15.83 -68.00-123.46   76
;
_diffrn_measurement_device 'four-circle diffractometer'
_diffrn_measurement_device_type 'SuperNova, Single source at offset, Sapphire3'
_diffrn_measurement_method '\w scans'
_diffrn_orient_matrix_type 'CrysAlisPro convention (1999,Acta A55,543-557)'
_diffrn_orient_matrix_UB_11 -0.0546443000
_diffrn_orient_matrix_UB_12 0.0051198000
_diffrn_orient_matrix_UB_13 -0.0015262000
_diffrn_orient_matrix_UB_21 -0.0026956000
_diffrn_orient_matrix_UB_22 0.0029942000
_diffrn_orient_matrix_UB_23 0.0360251000
_diffrn_orient_matrix_UB_31 0.0073505000
_diffrn_orient_matrix_UB_32 0.0380774000
_diffrn_orient_matrix_UB_33 -0.0034467000
_diffrn_radiation_monochromator mirror
_diffrn_radiation_probe x-ray
_diffrn_radiation_type MoK\a
_diffrn_radiation_wavelength 0.71073
_diffrn_reflns_av_R_equivalents 0.0904
_diffrn_reflns_av_unetI/netI 0.1387
_diffrn_reflns_Laue_measured_fraction_full 0.998
_diffrn_reflns_Laue_measured_fraction_max 0.912
_diffrn_reflns_limit_h_max 16
_diffrn_reflns_limit_h_min -16
_diffrn_reflns_limit_k_max 23
_diffrn_reflns_limit_k_min -23
_diffrn_reflns_limit_l_max 25
_diffrn_reflns_limit_l_min -25
_diffrn_reflns_number 64980
_diffrn_reflns_point_group_measured_fraction_full 0.998
_diffrn_reflns_point_group_measured_fraction_max 0.912
_diffrn_reflns_theta_full 25.242
_diffrn_reflns_theta_max 27.536
_diffrn_reflns_theta_min 3.318
_diffrn_source 'micro-focus sealed X-ray tube'
_diffrn_source_type 'SuperNova (Mo) X-ray Source'
_exptl_absorpt_coefficient_mu 0.525
_exptl_absorpt_correction_T_max 1.00000
_exptl_absorpt_correction_T_min 0.56051
_exptl_absorpt_correction_type multi-scan
_exptl_absorpt_process_details
;
CrysAlisPro 1.171.38.46 (Rigaku Oxford Diffraction, 2015)
Empirical absorption correction using spherical harmonics,
 implemented in SCALE3 ABSPACK scaling algorithm.
;
_exptl_crystal_colour orange
_exptl_crystal_colour_primary orange
_exptl_crystal_density_diffrn 1.473
_exptl_crystal_description plate
_exptl_crystal_F_000 2112
_exptl_crystal_size_max 0.72
_exptl_crystal_size_mid 0.41
_exptl_crystal_size_min 0.09
_refine_diff_density_max 0.851
_refine_diff_density_min -0.419
_refine_diff_density_rms 0.079
_refine_ls_extinction_method none
_refine_ls_goodness_of_fit_ref 1.046
_refine_ls_hydrogen_treatment constr
_refine_ls_matrix_type full
_refine_ls_number_parameters 1260
_refine_ls_number_reflns 19501
_refine_ls_number_restraints 43
_refine_ls_restrained_S_all 1.046
_refine_ls_R_factor_all 0.1883
_refine_ls_R_factor_gt 0.0817
_refine_ls_shift/su_max 0.001
_refine_ls_shift/su_mean 0.000
_refine_ls_structure_factor_coef Fsqd
_refine_ls_weighting_details 'w=1/[\s^2^(Fo^2^)+(0.0978P)^2^+1.2690P] where P=(Fo^2^+2Fc^2^)/3'
_refine_ls_weighting_scheme calc
_refine_ls_wR_factor_gt 0.1883
_refine_ls_wR_factor_ref 0.2635
_reflns_Friedel_coverage 0.000
_reflns_number_gt 8691
_reflns_number_total 19501
_reflns_threshold_expression 'I > 2\s(I)'
_cod_data_source_file c9cc05988a3.cif
_cod_data_source_block vg1801c77
_cod_original_cell_volume 4633.2(2)
_cod_database_code 7124158
_shelx_shelxl_version_number 2018/1
_chemical_oxdiff_formula 'C11 H10 N O'
_shelx_space_group_comment
;
The symmetry employed for this shelxl refinement is uniquely defined
by the following loop, which should always be used as a source of
symmetry information in preference to the above space-group names.
They are only intended as comments.
;
_reflns_odcompleteness_completeness 99.77
_reflns_odcompleteness_iscentric 1
_reflns_odcompleteness_theta 24.97
_olex2_refinement_description
;
1. Fixed Uiso
 At 1.2 times of:
  All C(H) groups
 At 1.5 times of:
  All C(H,H,H) groups, All O(H) groups
2. Restrained distances
 O31B-Cl4
 1.35 with sigma of 0.002
3. Uiso/Uaniso restraints and constraints
O30A \\sim O30B \\sim O31A \\sim O31B \\sim O32A \\sim O32B: within 2A with
sigma of 0.04 and sigma for terminal atoms of 0.08
4. Others
 Sof(O31A)=1-FVAR(1)
 Sof(O30B)=FVAR(1)
 Fixed Sof: O30A(0.5) O31B(0.5) O32A(0.5) O32B(0.5) C56A(0.5) H56A(0.5)
 H56B(0.5) H56C(0.5) C56B(0.5) H56D(0.5) H56E(0.5) H56F(0.5)
5.a Aromatic/amide H refined with riding coordinates:
 C1(H1A), C3(H3A), C5(H5A), C6(H6), C7(H7A), C9(H9), C11(H11), C14(H14),
 C16(H16), C18(H18), C19(H19), C20(H20), C22(H22), C24(H24), C27(H27), C29(H29),
  C31(H31), C32(H32), C33(H33), C35(H35), C37(H37), C40(H40), C42(H42),
 C44(H44), C45(H45), C46(H46), C48(H48), C50(H50)
5.b Idealised Me refined as rotating group:
 C53(H53A,H53B,H53C), C55(H55A,H55B,H55C), C56A(H56A,H56B,H56C), C58(H58A,H58B,
 H58C), C59(H59A,H59B,H59C), C61(H61A,H61B,H61C), C62(H62A,H62B,H62C), C64(H64A,
 H64B,H64C), C65(H65A,H65B,H65C), C67(H67A,H67B,H67C), C68(H68A,H68B,H68C),
 C70(H70A,H70B,H70C), C56B(H56D,H56E,H56F)
5.c Idealised tetrahedral OH refined as rotating group:
 O1(H1), O3(H3), O5(H5), O7(H7), O9(H9A), O11(H11A), O13(H13), O15(H15)
;
_olex2_submission_special_instructions 'No special instructions were received'
_oxdiff_exptl_absorpt_empirical_details
;
Empirical correction (ABSPACK) includes:
- Absorption correction using spherical harmonics
- Frame scaling
;
_oxdiff_exptl_absorpt_empirical_full_max 1.686
_oxdiff_exptl_absorpt_empirical_full_min 0.577

loop_
_space_group_symop_operation_xyz
'x, y, z'
'-x, -y, -z'

loop_
_atom_site_label
_atom_site_type_symbol
_atom_site_fract_x
_atom_site_fract_y
_atom_site_fract_z
_atom_site_U_iso_or_equiv
_atom_site_adp_type
_atom_site_occupancy
_atom_site_site_symmetry_order
_atom_site_calc_flag
_atom_site_refinement_flags_posn
_atom_site_refinement_flags_adp
_atom_site_refinement_flags_occupancy
_atom_site_disorder_assembly
_atom_site_disorder_group
Fe1 Fe 0.23881(6) 0.97787(4) 0.31370(4) 0.0404(2) Uani 1 1 d . . . . .
Fe2 Fe 0.73060(6) 0.53122(4) 0.30938(4) 0.0452(2) Uani 1 1 d . . . . .
Cl1 Cl 0.14935(14) 0.73576(9) 0.53300(9) 0.0662(5) Uani 1 1 d . . . . .
Cl2 Cl 0.34760(13) 1.23784(8) 0.46856(9) 0.0644(4) Uani 1 1 d . . . . .
Cl3 Cl 0.0202(2) 1.35656(12) 0.14184(11) 0.0930(6) Uani 1 1 d . . . . .
Cl4 Cl 0.5121(2) 1.17622(14) 0.12866(12) 0.0960(7) Uani 1 1 d D . . . .
O1 O 0.1048(4) 0.9471(2) 0.6053(2) 0.0742(13) Uani 1 1 d . . . . .
H1 H 0.081519 0.943544 0.644442 0.111 Uiso 1 1 calc GR . . . .
O2 O 0.0805(4) 1.0656(2) 0.6202(2) 0.0831(15) Uani 1 1 d . . . . .
O3 O 0.3976(5) 0.9127(3) 0.0349(2) 0.1017(18) Uani 1 1 d . . . . .
H3 H 0.425174 0.906719 -0.002664 0.153 Uiso 1 1 calc GR . . . .
O4 O 0.3433(6) 1.0158(3) -0.0138(3) 0.135(3) Uani 1 1 d . . . . .
O5 O 0.6134(4) 1.1509(2) 0.3999(2) 0.0769(14) Uani 1 1 d . . . . .
H5 H 0.658116 1.173521 0.419714 0.115 Uiso 1 1 calc GR . . . .
O6 O 0.6523(4) 1.0656(3) 0.4769(3) 0.0859(15) Uani 1 1 d . . . . .
O7 O -0.1079(4) 0.7599(2) 0.1947(2) 0.0753(13) Uani 1 1 d . . . . .
H7 H -0.149016 0.751800 0.164376 0.113 Uiso 1 1 calc GR . . . .
O8 O -0.1469(4) 0.8751(3) 0.1706(3) 0.1065(19) Uani 1 1 d . . . . .
O9 O 0.3563(4) 0.6798(3) 0.1801(3) 0.1007(17) Uani 1 1 d . . . . .
H9A H 0.300239 0.697943 0.169877 0.151 Uiso 1 1 calc GR . . . .
O10 O 0.3970(4) 0.7930(3) 0.2046(3) 0.0925(16) Uani 1 1 d . . . . .
O11 O 1.1214(4) 0.3576(2) 0.3980(3) 0.0867(15) Uani 1 1 d . . . . .
H11A H 1.165114 0.332925 0.417933 0.130 Uiso 1 1 calc GR . . . .
O12 O 1.1555(4) 0.4358(3) 0.4783(3) 0.0873(15) Uani 1 1 d . . . . .
O13 O 0.6043(4) 0.5406(2) 0.6126(2) 0.0708(13) Uani 1 1 d . . . . .
H13 H 0.607211 0.539971 0.654416 0.106 Uiso 1 1 calc GR . . . .
O14 O 0.5922(4) 0.4213(2) 0.6269(2) 0.0885(16) Uani 1 1 d . . . . .
O15 O 0.8560(6) 0.5575(4) 0.0099(3) 0.129(2) Uani 1 1 d . . . . .
H15 H 0.876577 0.563176 -0.029723 0.193 Uiso 1 1 calc GR . . . .
O16 O 0.7939(7) 0.4517(4) -0.0258(3) 0.156(3) Uani 1 1 d . . . . .
O17 O 0.2520(4) 0.7623(3) 0.5316(3) 0.124(2) Uani 1 1 d . . . . .
O18 O 0.0851(6) 0.7847(3) 0.5024(4) 0.182(4) Uani 1 1 d . . . . .
O19 O 0.1476(4) 0.6697(3) 0.4980(3) 0.113(2) Uani 1 1 d . . . . .
O20 O 0.1202(7) 0.7253(4) 0.6017(3) 0.176(3) Uani 1 1 d . . . . .
O21 O 0.2431(4) 1.2618(3) 0.4738(3) 0.117(2) Uani 1 1 d . . . . .
O22 O 0.3722(5) 1.2344(3) 0.3974(3) 0.1116(19) Uani 1 1 d . . . . .
O23 O 0.4141(5) 1.2850(3) 0.5006(3) 0.133(2) Uani 1 1 d . . . . .
O24 O 0.3542(4) 1.1679(2) 0.4994(3) 0.1030(18) Uani 1 1 d . . . . .
O25 O -0.0631(11) 1.3187(6) 0.1233(8) 0.292(7) Uani 1 1 d . . . . .
O26 O 0.0168(6) 1.4177(3) 0.1020(3) 0.164(3) Uani 1 1 d . . . . .
O27 O 0.0952(9) 1.3112(6) 0.1273(4) 0.242(6) Uani 1 1 d . . . . .
O28 O 0.0046(11) 1.3683(5) 0.2069(4) 0.269(7) Uani 1 1 d . . . . .
O29 O 0.4946(6) 1.1229(4) 0.0826(3) 0.160(3) Uani 1 1 d . . . . .
O30A O 0.5643(17) 1.2352(11) 0.0981(8) 0.133(7) Uani 0.5 1 d . U P A 2
O30B O 0.6163(9) 1.1711(7) 0.1432(8) 0.148(7) Uani 0.644(18) 1 d . U P A 1
O31A O 0.4019(18) 1.2046(13) 0.1208(17) 0.146(10) Uani 0.356(18) 1 d . U P A 2
O31B O 0.491(3) 1.2466(4) 0.1136(12) 0.205(12) Uani 0.5 1 d D U P A 1
O32A O 0.510(2) 1.1466(12) 0.1945(9) 0.154(8) Uani 0.5 1 d . U P A 2
O32B O 0.4499(19) 1.1770(14) 0.1844(13) 0.156(9) Uani 0.5 1 d . U P A 1
O33 O 0.1119(4) 0.6320(3) 0.2830(3) 0.0922(16) Uani 1 1 d . . . . .
O34 O 0.1851(5) 0.7348(6) 0.1268(4) 0.186(4) Uani 1 1 d . . . . .
O35 O 0.6244(5) 0.8992(3) 0.2858(3) 0.1095(19) Uani 1 1 d . . . . .
O36 O 0.2710(4) 1.2862(3) -0.1254(3) 0.0995(17) Uani 1 1 d . . . . .
O37 O -0.0603(4) 1.0797(2) 0.2590(2) 0.0727(13) Uani 1 1 d . . . . .
O38 O 0.4400(4) 1.4509(2) 0.2502(2) 0.0721(13) Uani 1 1 d . . . . .
N1 N 0.1738(3) 0.9986(2) 0.4028(2) 0.0412(11) Uani 1 1 d . . . . .
N2 N 0.1445(3) 1.0709(2) 0.4073(2) 0.0413(11) Uani 1 1 d . . . . .
N3 N 0.1914(3) 1.0744(2) 0.2966(2) 0.0390(10) Uani 1 1 d . . . . .
N4 N 0.2524(4) 1.0570(2) 0.1900(2) 0.0490(12) Uani 1 1 d . . . . .
N5 N 0.2823(3) 0.9901(2) 0.2174(2) 0.0463(11) Uani 1 1 d . . . . .
N6 N 0.3752(3) 1.0056(2) 0.3487(2) 0.0438(11) Uani 1 1 d . . . . .
N7 N 0.4272(3) 0.9469(2) 0.3777(2) 0.0437(11) Uani 1 1 d . . . . .
N8 N 0.2917(3) 0.8843(2) 0.3381(2) 0.0404(10) Uani 1 1 d . . . . .
N9 N 0.1442(4) 0.8429(2) 0.2940(2) 0.0440(11) Uani 1 1 d . . . . .
N10 N 0.1235(3) 0.9164(2) 0.2827(2) 0.0439(11) Uani 1 1 d . . . . .
N11 N 0.6228(4) 0.6150(2) 0.2782(2) 0.0509(12) Uani 1 1 d . . . . .
N12 N 0.6524(4) 0.6841(2) 0.2939(2) 0.0469(11) Uani 1 1 d . . . . .
N13 N 0.7974(4) 0.6312(2) 0.3386(2) 0.0435(11) Uani 1 1 d . . . . .
N14 N 0.9326(3) 0.5623(2) 0.3758(2) 0.0445(11) Uani 1 1 d . . . . .
N15 N 0.8861(4) 0.5050(2) 0.3435(2) 0.0524(12) Uani 1 1 d . . . . .
N16 N 0.6617(4) 0.5016(2) 0.4072(2) 0.0467(11) Uani 1 1 d . . . . .
N17 N 0.6377(4) 0.4287(2) 0.4132(2) 0.0453(11) Uani 1 1 d . . . . .
N18 N 0.6769(3) 0.4228(2) 0.2998(2) 0.0433(11) Uani 1 1 d . . . . .
N19 N 0.7193(4) 0.4353(2) 0.1871(2) 0.0544(13) Uani 1 1 d . . . . .
N20 N 0.7510(4) 0.5036(2) 0.2023(2) 0.0566(13) Uani 1 1 d . . . . .
C1 C 0.1591(4) 0.9711(3) 0.4645(3) 0.0425(13) Uani 1 1 d . . . . .
H1A H 0.171789 0.922809 0.476605 0.051 Uiso 1 1 calc R . . . .
C2 C 0.1220(4) 1.0234(3) 0.5101(3) 0.0450(13) Uani 1 1 d . . . . .
C3 C 0.1154(4) 1.0866(3) 0.4711(3) 0.0471(14) Uani 1 1 d . . . . .
H3A H 0.094444 1.131933 0.486525 0.057 Uiso 1 1 calc R . . . .
C4 C 0.1492(4) 1.1126(3) 0.3471(3) 0.0423(13) Uani 1 1 d . . . . .
C5 C 0.1159(4) 1.1835(3) 0.3384(3) 0.0517(15) Uani 1 1 d . . . . .
H5A H 0.084641 1.208857 0.373906 0.062 Uiso 1 1 calc R . . . .
C6 C 0.1314(5) 1.2148(3) 0.2741(3) 0.0639(18) Uani 1 1 d . . . . .
H6 H 0.110846 1.262714 0.266308 0.077 Uiso 1 1 calc R . . . .
C7 C 0.1764(5) 1.1770(3) 0.2217(3) 0.0607(17) Uani 1 1 d . . . . .
H7A H 0.186890 1.198313 0.178707 0.073 Uiso 1 1 calc R . . . .
C8 C 0.2054(4) 1.1059(3) 0.2353(3) 0.0451(13) Uani 1 1 d . . . . .
C9 C 0.2722(5) 1.0601(3) 0.1227(3) 0.0663(18) Uani 1 1 d . . . . .
H9 H 0.258642 1.099353 0.093469 0.080 Uiso 1 1 calc R . . . .
C10 C 0.3160(5) 0.9956(3) 0.1046(3) 0.0639(18) Uani 1 1 d . . . . .
C11 C 0.3193(4) 0.9541(3) 0.1649(3) 0.0486(14) Uani 1 1 d . . . . .
H11 H 0.344578 0.906700 0.167655 0.058 Uiso 1 1 calc R . . . .
C12 C 0.1011(5) 1.0160(3) 0.5843(3) 0.0516(15) Uani 1 1 d . . . . .
C13 C 0.3535(7) 0.9773(4) 0.0362(4) 0.083(2) Uani 1 1 d . . . . .
C14 C 0.4334(4) 1.0625(3) 0.3630(3) 0.0482(14) Uani 1 1 d . . . . .
H14 H 0.417839 1.110090 0.349865 0.058 Uiso 1 1 calc R . . . .
C15 C 0.5198(4) 1.0421(3) 0.3997(3) 0.0461(13) Uani 1 1 d . . . . .
C16 C 0.5134(4) 0.9680(3) 0.4088(3) 0.0463(14) Uani 1 1 d . . . . .
H16 H 0.560023 0.938227 0.432133 0.056 Uiso 1 1 calc R . . . .
C17 C 0.3811(4) 0.8782(3) 0.3708(3) 0.0438(13) Uani 1 1 d . . . . .
C18 C 0.4210(5) 0.8139(3) 0.3933(3) 0.0470(14) Uani 1 1 d . . . . .
H18 H 0.484090 0.810960 0.415668 0.056 Uiso 1 1 calc R . . . .
C19 C 0.3611(5) 0.7516(3) 0.3806(3) 0.0573(16) Uani 1 1 d . . . . .
H19 H 0.385547 0.706156 0.394729 0.069 Uiso 1 1 calc R . . . .
C20 C 0.2685(5) 0.7565(3) 0.3481(3) 0.0528(15) Uani 1 1 d . . . . .
H20 H 0.228881 0.715455 0.340232 0.063 Uiso 1 1 calc R . . . .
C21 C 0.2360(4) 0.8244(3) 0.3276(3) 0.0418(13) Uani 1 1 d . . . . .
C22 C 0.0712(5) 0.8018(3) 0.2644(3) 0.0545(15) Uani 1 1 d . . . . .
H22 H 0.069271 0.751358 0.263735 0.065 Uiso 1 1 calc R . . . .
C23 C 0.0018(4) 0.8483(3) 0.2361(3) 0.0500(14) Uani 1 1 d . . . . .
C24 C 0.0371(5) 0.9185(3) 0.2481(3) 0.0528(15) Uani 1 1 d . . . . .
H24 H 0.003825 0.960906 0.233487 0.063 Uiso 1 1 calc R . . . .
C25 C 0.6022(5) 1.0864(3) 0.4290(3) 0.0520(15) Uani 1 1 d . . . . .
C26 C -0.0925(5) 0.8298(4) 0.1978(3) 0.0609(17) Uani 1 1 d . . . . .
C27 C 0.5345(5) 0.6226(3) 0.2445(3) 0.0606(16) Uani 1 1 d . . . . .
H27 H 0.496754 0.584677 0.226694 0.073 Uiso 1 1 calc R . . . .
C28 C 0.5065(5) 0.6962(3) 0.2397(3) 0.0553(16) Uani 1 1 d . . . . .
C29 C 0.5829(5) 0.7334(3) 0.2701(3) 0.0546(16) Uani 1 1 d . . . . .
H29 H 0.586850 0.783554 0.273934 0.066 Uiso 1 1 calc R . . . .
C30 C 0.7465(5) 0.6934(3) 0.3289(3) 0.0470(14) Uani 1 1 d . . . . .
C31 C 0.7835(5) 0.7592(3) 0.3507(3) 0.0521(15) Uani 1 1 d . . . . .
H31 H 0.747318 0.802448 0.343262 0.062 Uiso 1 1 calc R . . . .
C32 C 0.8758(5) 0.7572(3) 0.3835(3) 0.0576(16) Uani 1 1 d . . . . .
H32 H 0.903013 0.800288 0.399299 0.069 Uiso 1 1 calc R . . . .
C33 C 0.9303(5) 0.6938(3) 0.3941(3) 0.0525(15) Uani 1 1 d . . . . .
H33 H 0.993539 0.693317 0.416360 0.063 Uiso 1 1 calc R . . . .
C34 C 0.8881(4) 0.6318(3) 0.3707(3) 0.0446(13) Uani 1 1 d . . . . .
C35 C 1.0173(5) 0.5395(3) 0.4087(3) 0.0535(15) Uani 1 1 d . . . . .
H35 H 1.060944 0.567949 0.434289 0.064 Uiso 1 1 calc R . . . .
C36 C 1.0281(5) 0.4664(3) 0.3979(3) 0.0514(15) Uani 1 1 d . . . . .
C37 C 0.9460(5) 0.4479(3) 0.3571(3) 0.0567(16) Uani 1 1 d . . . . .
H37 H 0.934354 0.401388 0.341368 0.068 Uiso 1 1 calc R . . . .
C38 C 0.4154(6) 0.7292(5) 0.2062(4) 0.073(2) Uani 1 1 d . . . . .
C39 C 1.1084(5) 0.4188(3) 0.4292(3) 0.0601(16) Uani 1 1 d . . . . .
C40 C 0.6498(4) 0.5255(3) 0.4696(3) 0.0480(14) Uani 1 1 d . . . . .
H40 H 0.658312 0.573848 0.481167 0.058 Uiso 1 1 calc R . . . .
C41 C 0.6229(5) 0.4699(3) 0.5170(3) 0.0492(14) Uani 1 1 d . . . . .
C42 C 0.6153(5) 0.4097(3) 0.4786(3) 0.0511(15) Uani 1 1 d . . . . .
H42 H 0.597737 0.363346 0.494680 0.061 Uiso 1 1 calc R . . . .
C43 C 0.6366(4) 0.3879(3) 0.3531(3) 0.0481(14) Uani 1 1 d . . . . .
C44 C 0.5942(5) 0.3188(3) 0.3492(3) 0.0572(16) Uani 1 1 d . . . . .
H44 H 0.563542 0.295551 0.387057 0.069 Uiso 1 1 calc R . . . .
C45 C 0.5997(5) 0.2865(3) 0.2867(3) 0.0621(17) Uani 1 1 d . . . . .
H45 H 0.574065 0.239728 0.282265 0.075 Uiso 1 1 calc R . . . .
C46 C 0.6419(5) 0.3219(3) 0.2314(3) 0.0615(17) Uani 1 1 d . . . . .
H46 H 0.645669 0.300029 0.189043 0.074 Uiso 1 1 calc R . . . .
C47 C 0.6786(5) 0.3905(3) 0.2398(3) 0.0464(14) Uani 1 1 d . . . . .
C48 C 0.7335(6) 0.4235(4) 0.1204(3) 0.0723(19) Uani 1 1 d . . . . .
H48 H 0.718069 0.380926 0.098104 0.087 Uiso 1 1 calc R . . . .
C49 C 0.7742(6) 0.4847(4) 0.0909(3) 0.076(2) Uani 1 1 d . . . . .
C50 C 0.7827(5) 0.5327(3) 0.1439(3) 0.0629(17) Uani 1 1 d . . . . .
H50 H 0.807874 0.579791 0.138649 0.076 Uiso 1 1 calc R . . . .
C51 C 0.6056(5) 0.4727(3) 0.5904(3) 0.0553(16) Uani 1 1 d . . . . .
C52 C 0.8058(8) 0.4938(5) 0.0167(4) 0.102(3) Uani 1 1 d . . . . .
C53 C 0.2022(7) 0.5326(5) 0.2358(6) 0.136(4) Uani 1 1 d . . . . .
H53A H 0.251934 0.541898 0.270470 0.205 Uiso 1 1 calc GR . . . .
H53B H 0.236102 0.534945 0.191749 0.205 Uiso 1 1 calc GR . . . .
H53C H 0.173011 0.485095 0.243441 0.205 Uiso 1 1 calc GR . . . .
C54 C 0.1176(6) 0.5881(4) 0.2387(4) 0.079(2) Uani 1 1 d . . . . .
C55 C 0.0399(9) 0.5856(5) 0.1853(6) 0.158(5) Uani 1 1 d . . . . .
H55A H 0.003104 0.540389 0.188942 0.237 Uiso 1 1 calc GR . . . .
H55B H 0.073825 0.589783 0.141361 0.237 Uiso 1 1 calc GR . . . .
H55C H -0.008417 0.625133 0.190706 0.237 Uiso 1 1 calc GR . . . .
C56A C 0.0555(16) 0.7281(14) 0.0398(9) 0.138(8) Uani 0.5 1 d . . P B 1
H56A H 0.015416 0.701716 0.073854 0.207 Uiso 0.5 1 calc GR . P B 1
H56B H 0.061707 0.699807 -0.000720 0.207 Uiso 0.5 1 calc GR . P B 1
H56C H 0.021438 0.773297 0.029107 0.207 Uiso 0.5 1 calc GR . P B 1
C57 C 0.1693(9) 0.7438(8) 0.0682(6) 0.153(5) Uani 1 1 d . . . . .
C58 C 0.2475(9) 0.7371(7) 0.0168(6) 0.163(4) Uani 1 1 d . . . . .
H58A H 0.292965 0.778268 0.017473 0.244 Uiso 1 1 calc GR . . . .
H58B H 0.215630 0.734916 -0.027054 0.244 Uiso 1 1 calc GR . . . .
H58C H 0.286918 0.693428 0.024974 0.244 Uiso 1 1 calc GR . . . .
C59 C 0.5964(9) 0.9283(7) 0.1729(5) 0.179(6) Uani 1 1 d . . . . .
H59A H 0.651820 0.913332 0.142751 0.268 Uiso 1 1 calc GR . . . .
H59B H 0.564953 0.971926 0.154891 0.268 Uiso 1 1 calc GR . . . .
H59C H 0.545055 0.890665 0.176779 0.268 Uiso 1 1 calc GR . . . .
C60 C 0.6378(6) 0.9421(4) 0.2400(4) 0.080(2) Uani 1 1 d . . . . .
C61 C 0.7013(9) 1.0068(5) 0.2488(6) 0.158(5) Uani 1 1 d . . . . .
H61A H 0.658357 1.049369 0.244907 0.237 Uiso 1 1 calc GR . . . .
H61B H 0.755247 1.008666 0.214175 0.237 Uiso 1 1 calc GR . . . .
H61C H 0.732111 1.004697 0.293034 0.237 Uiso 1 1 calc GR . . . .
C62 C 0.2553(11) 1.2169(7) -0.0245(6) 0.207(7) Uani 1 1 d . . . . .
H62A H 0.188414 1.204646 -0.041889 0.311 Uiso 1 1 calc GR . . . .
H62B H 0.246426 1.238540 0.019360 0.311 Uiso 1 1 calc GR . . . .
H62C H 0.296893 1.173682 -0.020042 0.311 Uiso 1 1 calc GR . . . .
C63 C 0.3075(8) 1.2687(6) -0.0720(5) 0.111(3) Uani 1 1 d . . . . .
C64 C 0.3994(11) 1.3107(9) -0.0476(6) 0.239(8) Uani 1 1 d . . . . .
H64A H 0.458221 1.278687 -0.043346 0.358 Uiso 1 1 calc GR . . . .
H64B H 0.382728 1.330974 -0.004022 0.358 Uiso 1 1 calc GR . . . .
H64C H 0.415817 1.349070 -0.079932 0.358 Uiso 1 1 calc GR . . . .
C65 C -0.0951(9) 1.1292(6) 0.1517(4) 0.154(4) Uani 1 1 d . . . . .
H65A H -0.054540 1.170274 0.136232 0.231 Uiso 1 1 calc GR . . . .
H65B H -0.163682 1.132875 0.133363 0.231 Uiso 1 1 calc GR . . . .
H65C H -0.062347 1.085316 0.136473 0.231 Uiso 1 1 calc GR . . . .
C66 C -0.1022(6) 1.1279(4) 0.2264(4) 0.079(2) Uani 1 1 d . . . . .
C67 C -0.1649(7) 1.1842(5) 0.2592(6) 0.141(4) Uani 1 1 d . . . . .
H67A H -0.164736 1.176347 0.307847 0.211 Uiso 1 1 calc GR . . . .
H67B H -0.235011 1.182014 0.243422 0.211 Uiso 1 1 calc GR . . . .
H67C H -0.136060 1.231040 0.248000 0.211 Uiso 1 1 calc GR . . . .
C68 C 0.3331(7) 1.3485(5) 0.2450(5) 0.114(3) Uani 1 1 d . . . . .
H68A H 0.366301 1.302827 0.236000 0.171 Uiso 1 1 calc GR . . . .
H68B H 0.265357 1.349421 0.225126 0.171 Uiso 1 1 calc GR . . . .
H68C H 0.326242 1.354549 0.293401 0.171 Uiso 1 1 calc GR . . . .
C69 C 0.3966(6) 1.4081(4) 0.2148(4) 0.081(2) Uani 1 1 d . . . . .
C70 C 0.4080(8) 1.4162(6) 0.1392(4) 0.138(4) Uani 1 1 d . . . . .
H70A H 0.440523 1.461849 0.127811 0.207 Uiso 1 1 calc GR . . . .
H70B H 0.340533 1.414743 0.119043 0.207 Uiso 1 1 calc GR . . . .
H70C H 0.450174 1.377291 0.122006 0.207 Uiso 1 1 calc GR . . . .
C56B C 0.090(3) 0.8028(19) 0.0419(17) 0.235(15) Uiso 0.5 1 d . . P B 2
H56D H 0.024463 0.796654 0.065633 0.352 Uiso 0.5 1 calc GR . P B 2
H56E H 0.080351 0.797431 -0.006230 0.352 Uiso 0.5 1 calc GR . P B 2
H56F H 0.116676 0.850377 0.050086 0.352 Uiso 0.5 1 calc GR . P B 2

loop_
_atom_site_aniso_label
_atom_site_aniso_U_11
_atom_site_aniso_U_22
_atom_site_aniso_U_33
_atom_site_aniso_U_23
_atom_site_aniso_U_13
_atom_site_aniso_U_12
Fe1 0.0459(5) 0.0328(4) 0.0425(4) -0.0001(3) -0.0026(4) 0.0039(3)
Fe2 0.0530(5) 0.0328(4) 0.0499(5) 0.0009(3) -0.0052(4) -0.0016(4)
Cl1 0.0614(11) 0.0593(10) 0.0785(12) -0.0099(9) -0.0081(9) -0.0097(9)
Cl2 0.0621(11) 0.0530(9) 0.0778(11) 0.0060(8) -0.0052(9) 0.0112(8)
Cl3 0.1214(19) 0.0745(13) 0.0821(14) 0.0225(11) -0.0028(13) 0.0091(13)
Cl4 0.104(2) 0.1055(17) 0.0801(15) -0.0440(13) 0.0015(14) -0.0025(15)
O1 0.108(4) 0.067(3) 0.048(2) 0.010(2) -0.001(3) -0.003(3)
O2 0.131(5) 0.065(3) 0.052(3) -0.008(2) 0.022(3) 0.009(3)
O3 0.152(5) 0.078(3) 0.075(3) -0.012(3) 0.030(4) 0.015(4)
O4 0.236(8) 0.110(4) 0.057(3) 0.011(3) 0.019(4) 0.040(5)
O5 0.082(4) 0.054(3) 0.095(3) 0.009(3) -0.035(3) -0.020(2)
O6 0.076(3) 0.086(3) 0.096(4) 0.027(3) -0.039(3) -0.022(3)
O7 0.080(4) 0.066(3) 0.081(3) -0.012(2) -0.025(3) -0.013(3)
O8 0.101(4) 0.078(3) 0.142(5) -0.009(3) -0.062(4) 0.007(3)
O9 0.081(4) 0.100(4) 0.121(5) 0.016(3) -0.025(4) 0.010(3)
O10 0.092(4) 0.065(3) 0.119(4) 0.028(3) -0.005(3) 0.027(3)
O11 0.097(4) 0.060(3) 0.105(4) -0.009(3) -0.039(3) 0.023(3)
O12 0.081(4) 0.090(3) 0.093(4) -0.012(3) -0.038(3) 0.020(3)
O13 0.104(4) 0.055(3) 0.054(2) -0.010(2) -0.001(3) 0.001(2)
O14 0.158(5) 0.052(3) 0.055(3) 0.010(2) 0.017(3) 0.002(3)
O15 0.196(7) 0.115(5) 0.073(4) 0.004(3) 0.045(4) -0.033(5)
O16 0.254(9) 0.153(6) 0.063(4) -0.029(4) 0.033(5) -0.061(6)
O17 0.080(4) 0.156(5) 0.139(5) -0.063(4) 0.000(3) -0.057(4)
O18 0.187(7) 0.087(4) 0.278(9) -0.049(5) -0.141(7) 0.058(5)
O19 0.108(4) 0.071(3) 0.161(5) -0.049(3) -0.035(4) 0.003(3)
O20 0.228(9) 0.187(7) 0.110(5) -0.024(5) 0.068(5) -0.065(6)
O21 0.078(4) 0.155(5) 0.113(4) 0.038(4) 0.013(3) 0.059(4)
O22 0.127(5) 0.114(4) 0.092(4) 0.002(3) 0.026(4) 0.015(4)
O23 0.168(6) 0.078(4) 0.156(5) -0.002(4) -0.076(5) -0.040(4)
O24 0.115(4) 0.054(3) 0.139(5) 0.031(3) -0.013(4) 0.006(3)
O25 0.255(14) 0.217(11) 0.407(19) -0.021(11) -0.084(12) -0.103(10)
O26 0.237(8) 0.118(5) 0.130(5) 0.071(4) 0.072(5) 0.063(5)
O27 0.290(12) 0.272(11) 0.157(7) 0.057(7) 0.048(7) 0.197(10)
O28 0.56(2) 0.167(7) 0.079(5) 0.031(5) 0.077(8) 0.079(10)
O29 0.162(6) 0.192(7) 0.130(5) -0.118(5) 0.056(5) -0.063(5)
O30A 0.143(16) 0.157(16) 0.099(10) -0.046(10) 0.046(11) -0.039(13)
O30B 0.088(9) 0.152(11) 0.210(15) -0.062(10) -0.054(9) 0.024(7)
O31A 0.089(16) 0.114(16) 0.23(3) 0.014(16) -0.005(17) 0.026(12)
O31B 0.25(3) 0.151(17) 0.22(2) -0.074(16) -0.09(2) 0.12(2)
O32A 0.21(2) 0.194(17) 0.060(9) -0.030(9) -0.011(12) 0.068(16)
O32B 0.135(17) 0.19(2) 0.149(18) -0.101(16) 0.068(15) -0.009(14)
O33 0.113(4) 0.064(3) 0.100(4) -0.011(3) 0.007(3) -0.003(3)
O34 0.110(6) 0.366(12) 0.080(4) 0.007(6) -0.018(4) 0.101(7)
O35 0.167(6) 0.065(3) 0.096(4) 0.002(3) 0.019(4) -0.001(3)
O36 0.116(5) 0.095(4) 0.090(4) 0.003(3) -0.040(3) -0.027(3)
O37 0.088(4) 0.063(3) 0.067(3) 0.011(2) 0.003(3) 0.008(3)
O38 0.084(3) 0.065(3) 0.068(3) -0.014(2) 0.000(3) 0.007(3)
N1 0.048(3) 0.031(2) 0.044(3) 0.001(2) -0.012(2) 0.006(2)
N2 0.053(3) 0.034(2) 0.037(2) -0.0017(19) -0.005(2) 0.007(2)
N3 0.048(3) 0.035(2) 0.034(2) -0.0039(19) 0.001(2) 0.000(2)
N4 0.064(3) 0.039(3) 0.043(3) 0.007(2) 0.000(2) 0.003(2)
N5 0.054(3) 0.032(2) 0.053(3) -0.001(2) -0.005(2) 0.007(2)
N6 0.049(3) 0.032(2) 0.050(3) 0.005(2) -0.004(2) 0.003(2)
N7 0.047(3) 0.033(2) 0.051(3) 0.001(2) -0.008(2) 0.007(2)
N8 0.046(3) 0.036(2) 0.039(2) 0.0006(19) -0.001(2) 0.004(2)
N9 0.051(3) 0.036(2) 0.045(3) -0.006(2) 0.001(2) 0.002(2)
N10 0.048(3) 0.039(3) 0.045(3) 0.001(2) 0.000(2) 0.007(2)
N11 0.057(3) 0.040(3) 0.055(3) 0.004(2) 0.001(3) 0.002(2)
N12 0.053(3) 0.036(3) 0.052(3) 0.005(2) -0.002(2) 0.006(2)
N13 0.052(3) 0.032(2) 0.045(3) 0.002(2) 0.002(2) 0.001(2)
N14 0.040(3) 0.042(3) 0.051(3) 0.001(2) -0.010(2) -0.002(2)
N15 0.067(3) 0.035(2) 0.057(3) -0.011(2) -0.013(3) -0.002(2)
N16 0.058(3) 0.030(2) 0.052(3) 0.003(2) -0.007(2) -0.006(2)
N17 0.059(3) 0.031(2) 0.046(3) 0.002(2) -0.006(2) -0.001(2)
N18 0.050(3) 0.036(2) 0.044(3) -0.002(2) -0.003(2) 0.002(2)
N19 0.068(4) 0.049(3) 0.047(3) -0.004(2) -0.002(3) 0.002(3)
N20 0.069(4) 0.042(3) 0.058(3) 0.005(2) 0.004(3) 0.002(3)
C1 0.049(3) 0.036(3) 0.043(3) 0.003(2) -0.008(3) 0.002(3)
C2 0.051(4) 0.047(3) 0.038(3) 0.003(3) -0.005(3) 0.000(3)
C3 0.053(4) 0.039(3) 0.049(3) -0.009(3) -0.001(3) 0.001(3)
C4 0.042(3) 0.041(3) 0.044(3) 0.000(3) -0.007(3) 0.002(3)
C5 0.058(4) 0.038(3) 0.059(4) -0.002(3) -0.001(3) 0.009(3)
C6 0.088(5) 0.038(3) 0.065(4) 0.008(3) -0.001(4) 0.013(3)
C7 0.080(5) 0.041(3) 0.060(4) 0.011(3) -0.002(3) 0.012(3)
C8 0.052(4) 0.035(3) 0.049(3) -0.001(3) 0.001(3) 0.001(3)
C9 0.084(5) 0.064(4) 0.050(4) 0.011(3) 0.007(3) 0.005(4)
C10 0.083(5) 0.056(4) 0.053(4) -0.001(3) 0.010(3) 0.003(4)
C11 0.064(4) 0.034(3) 0.047(3) -0.002(3) 0.005(3) 0.000(3)
C12 0.051(4) 0.057(4) 0.047(3) -0.003(3) -0.001(3) -0.001(3)
C13 0.120(7) 0.071(5) 0.057(4) -0.006(4) 0.011(4) 0.003(5)
C14 0.055(4) 0.032(3) 0.057(3) 0.005(3) -0.008(3) 0.002(3)
C15 0.043(3) 0.044(3) 0.051(3) 0.000(3) -0.011(3) -0.004(3)
C16 0.043(4) 0.045(3) 0.051(3) 0.002(3) -0.005(3) 0.005(3)
C17 0.051(4) 0.034(3) 0.046(3) -0.004(2) -0.004(3) 0.005(3)
C18 0.061(4) 0.034(3) 0.046(3) 0.008(2) -0.013(3) 0.006(3)
C19 0.078(5) 0.040(3) 0.053(4) 0.011(3) 0.000(3) 0.015(3)
C20 0.063(4) 0.037(3) 0.058(4) 0.003(3) -0.007(3) 0.000(3)
C21 0.045(3) 0.034(3) 0.045(3) 0.001(2) 0.000(3) 0.001(3)
C22 0.068(4) 0.050(3) 0.046(3) -0.012(3) 0.003(3) -0.001(3)
C23 0.048(4) 0.048(3) 0.054(3) -0.005(3) -0.008(3) 0.010(3)
C24 0.059(4) 0.049(3) 0.052(3) -0.007(3) -0.015(3) 0.012(3)
C25 0.044(4) 0.049(4) 0.062(4) 0.003(3) -0.001(3) -0.005(3)
C26 0.061(4) 0.058(4) 0.064(4) -0.003(3) -0.013(3) 0.000(4)
C27 0.063(4) 0.052(4) 0.066(4) 0.000(3) -0.008(3) 0.001(3)
C28 0.063(4) 0.042(3) 0.060(4) 0.016(3) -0.001(3) 0.002(3)
C29 0.064(4) 0.042(3) 0.056(4) 0.011(3) 0.006(3) 0.014(3)
C30 0.060(4) 0.033(3) 0.047(3) 0.005(2) 0.004(3) 0.006(3)
C31 0.067(4) 0.032(3) 0.057(4) -0.001(3) 0.011(3) 0.003(3)
C32 0.070(5) 0.041(3) 0.063(4) -0.010(3) 0.002(3) -0.007(3)
C33 0.065(4) 0.042(3) 0.051(3) -0.008(3) -0.005(3) -0.009(3)
C34 0.049(4) 0.038(3) 0.047(3) -0.001(2) -0.001(3) -0.005(3)
C35 0.046(4) 0.058(4) 0.056(4) -0.001(3) -0.012(3) -0.009(3)
C36 0.052(4) 0.049(3) 0.053(3) -0.003(3) -0.010(3) 0.000(3)
C37 0.069(4) 0.034(3) 0.068(4) -0.006(3) -0.016(3) 0.011(3)
C38 0.073(5) 0.076(5) 0.071(5) 0.018(4) -0.001(4) 0.003(4)
C39 0.057(4) 0.056(4) 0.068(4) 0.002(3) -0.005(4) 0.011(3)
C40 0.059(4) 0.036(3) 0.049(3) -0.006(3) -0.009(3) 0.001(3)
C41 0.061(4) 0.040(3) 0.047(3) -0.007(3) -0.008(3) 0.007(3)
C42 0.069(4) 0.039(3) 0.045(3) 0.011(3) -0.004(3) -0.004(3)
C43 0.055(4) 0.035(3) 0.054(4) -0.003(3) -0.010(3) 0.001(3)
C44 0.071(4) 0.037(3) 0.064(4) -0.004(3) 0.001(3) -0.004(3)
C45 0.078(5) 0.034(3) 0.075(4) -0.006(3) -0.003(4) -0.006(3)
C46 0.082(5) 0.045(3) 0.059(4) -0.011(3) -0.011(4) 0.002(3)
C47 0.061(4) 0.039(3) 0.039(3) 0.000(3) -0.004(3) 0.005(3)
C48 0.099(6) 0.068(4) 0.050(4) -0.006(3) 0.005(4) -0.007(4)
C49 0.096(6) 0.071(5) 0.061(4) -0.002(4) 0.009(4) 0.004(4)
C50 0.072(5) 0.053(4) 0.063(4) 0.006(3) 0.009(4) -0.003(3)
C51 0.064(4) 0.048(4) 0.053(4) -0.006(3) -0.009(3) 0.008(3)
C52 0.142(9) 0.099(7) 0.064(5) 0.013(5) 0.014(5) -0.012(6)
C53 0.113(8) 0.093(6) 0.203(11) -0.030(7) 0.016(7) 0.028(6)
C54 0.075(5) 0.056(4) 0.107(6) -0.009(4) 0.001(5) -0.012(4)
C55 0.183(12) 0.111(8) 0.184(11) -0.046(7) -0.068(10) 0.016(8)
C56A 0.118(17) 0.21(2) 0.090(13) 0.010(14) -0.039(12) 0.009(16)
C57 0.112(9) 0.254(14) 0.091(7) 0.000(9) 0.007(7) 0.078(9)
C58 0.161(12) 0.193(12) 0.135(9) -0.013(9) 0.005(9) -0.020(9)
C59 0.124(9) 0.273(15) 0.136(9) 0.085(10) -0.052(8) -0.051(9)
C60 0.078(5) 0.068(5) 0.092(6) 0.024(4) 0.005(5) 0.000(4)
C61 0.155(10) 0.099(7) 0.219(12) -0.006(8) 0.050(9) -0.035(7)
C62 0.251(17) 0.228(14) 0.142(10) 0.077(10) -0.067(10) -0.097(13)
C63 0.113(8) 0.147(9) 0.072(6) 0.016(6) -0.020(5) -0.016(6)
C64 0.191(14) 0.39(2) 0.138(10) 0.024(12) -0.082(10) -0.141(15)
C65 0.204(12) 0.165(10) 0.091(7) 0.045(7) -0.006(7) -0.009(9)
C66 0.097(6) 0.064(5) 0.075(5) 0.021(4) -0.018(4) -0.004(4)
C67 0.124(8) 0.084(6) 0.214(11) -0.007(7) 0.001(8) 0.046(6)
C68 0.099(7) 0.099(6) 0.146(8) -0.017(6) -0.010(6) -0.013(6)
C69 0.082(6) 0.076(5) 0.087(6) -0.024(4) 0.001(5) 0.018(4)
C70 0.171(10) 0.170(9) 0.076(6) -0.040(6) -0.024(6) 0.052(8)

loop_
_atom_type_symbol
_atom_type_description
_atom_type_scat_dispersion_real
_atom_type_scat_dispersion_imag
_atom_type_scat_source
C C 0.0033 0.0016 'International Tables Vol C Tables 4.2.6.8 and 6.1.1.4'
H H 0.0000 0.0000 'International Tables Vol C Tables 4.2.6.8 and 6.1.1.4'
Cl Cl 0.1484 0.1585 'International Tables Vol C Tables 4.2.6.8 and 6.1.1.4'
Fe Fe 0.3463 0.8444 'International Tables Vol C Tables 4.2.6.8 and 6.1.1.4'
N N 0.0061 0.0033 'International Tables Vol C Tables 4.2.6.8 and 6.1.1.4'
O O 0.0106 0.0060 'International Tables Vol C Tables 4.2.6.8 and 6.1.1.4'

loop_
_geom_angle_atom_site_label_1
_geom_angle_atom_site_label_2
_geom_angle_atom_site_label_3
_geom_angle
N1 Fe1 N5 160.13(17)
N1 Fe1 N6 89.94(17)
N1 Fe1 N10 95.05(17)
N3 Fe1 N1 80.00(16)
N3 Fe1 N5 80.24(17)
N3 Fe1 N6 95.74(17)
N3 Fe1 N8 174.80(18)
N3 Fe1 N10 103.98(18)
N5 Fe1 N6 94.04(18)
N5 Fe1 N10 87.74(18)
N6 Fe1 N10 160.21(17)
N8 Fe1 N1 96.61(16)
N8 Fe1 N5 103.25(17)
N8 Fe1 N6 80.26(18)
N8 Fe1 N10 80.15(18)
N11 Fe2 N15 146.94(17)
N11 Fe2 N20 88.44(17)
N13 Fe2 N11 73.99(18)
N13 Fe2 N15 73.94(16)
N13 Fe2 N16 97.26(16)
N13 Fe2 N20 116.04(17)
N15 Fe2 N20 98.54(18)
N16 Fe2 N11 99.38(17)
N16 Fe2 N15 92.36(17)
N16 Fe2 N20 146.63(17)
N18 Fe2 N11 115.42(17)
N18 Fe2 N13 167.93(17)
N18 Fe2 N15 97.47(16)
N18 Fe2 N16 74.29(16)
N18 Fe2 N20 73.08(17)
O17 Cl1 O19 108.7(4)
O18 Cl1 O17 109.9(5)
O18 Cl1 O19 109.9(4)
O18 Cl1 O20 110.3(6)
O20 Cl1 O17 107.1(4)
O20 Cl1 O19 111.0(4)
O21 Cl2 O22 106.4(3)
O23 Cl2 O21 111.2(4)
O23 Cl2 O22 110.8(4)
O23 Cl2 O24 109.9(4)
O24 Cl2 O21 108.3(3)
O24 Cl2 O22 110.2(3)
O25 Cl3 O26 104.0(7)
O27 Cl3 O25 101.1(8)
O27 Cl3 O26 115.5(5)
O27 Cl3 O28 115.5(6)
O28 Cl3 O25 104.7(9)
O28 Cl3 O26 113.7(5)
O29 Cl4 O30A 111.4(7)
O29 Cl4 O30B 105.4(6)
O29 Cl4 O31A 90.8(12)
O29 Cl4 O32A 109.7(10)
O30A Cl4 O31A 97.9(13)
O31B Cl4 O29 121.2(11)
O31B Cl4 O30B 107.8(14)
O32A Cl4 O30A 133.3(13)
O32A Cl4 O31A 102.6(13)
O32B Cl4 O29 116.9(9)
O32B Cl4 O30B 113.6(14)
O32B Cl4 O31B 91.8(18)
N2 N1 Fe1 111.7(3)
C1 N1 Fe1 142.4(3)
C1 N1 N2 105.0(4)
N1 N2 C4 116.7(4)
C3 N2 N1 110.9(4)
C3 N2 C4 132.4(4)
C4 N3 Fe1 120.1(3)
C4 N3 C8 119.3(4)
C8 N3 Fe1 120.4(3)
N5 N4 C8 116.6(4)
C9 N4 N5 110.5(5)
C9 N4 C8 132.8(5)
N4 N5 Fe1 112.2(3)
C11 N5 Fe1 142.4(4)
C11 N5 N4 104.6(4)
N7 N6 Fe1 111.9(3)
C14 N6 Fe1 143.0(4)
C14 N6 N7 104.4(4)
N6 N7 C17 116.6(4)
C16 N7 N6 111.3(4)
C16 N7 C17 132.1(4)
C17 N8 Fe1 120.0(3)
C17 N8 C21 119.0(4)
C21 N8 Fe1 120.7(4)
N10 N9 C21 117.5(4)
C22 N9 N10 110.4(4)
C22 N9 C21 131.9(5)
N9 N10 Fe1 111.5(3)
C24 N10 Fe1 142.7(4)
C24 N10 N9 105.2(4)
N12 N11 Fe2 114.4(4)
C27 N11 Fe2 139.8(4)
C27 N11 N12 105.7(4)
N11 N12 C30 118.6(4)
C29 N12 N11 110.5(5)
C29 N12 C30 130.8(5)
C30 N13 Fe2 120.5(4)
C30 N13 C34 119.0(5)
C34 N13 Fe2 120.4(3)
N15 N14 C34 119.3(4)
C35 N14 N15 110.5(4)
C35 N14 C34 130.1(5)
N14 N15 Fe2 112.7(3)
C37 N15 Fe2 140.4(4)
C37 N15 N14 105.0(4)
N17 N16 Fe2 113.0(3)
C40 N16 Fe2 141.4(4)
C40 N16 N17 104.1(4)
N16 N17 C43 118.1(4)
C42 N17 N16 110.9(4)
C42 N17 C43 131.0(5)
C43 N18 Fe2 120.0(3)
C43 N18 C47 118.8(5)
C47 N18 Fe2 121.1(4)
N20 N19 C47 118.7(4)
C48 N19 N20 110.3(5)
C48 N19 C47 131.0(5)
N19 N20 Fe2 114.5(3)
C50 N20 Fe2 140.3(4)
C50 N20 N19 105.1(5)
N1 C1 C2 111.9(4)
C1 C2 C12 129.0(5)
C3 C2 C1 104.6(4)
C3 C2 C12 126.2(5)
N2 C3 C2 107.5(4)
N3 C4 N2 110.5(4)
N3 C4 C5 122.9(5)
C5 C4 N2 126.6(5)
C4 C5 C6 116.5(5)
C7 C6 C5 121.6(5)
C6 C7 C8 117.4(5)
N3 C8 N4 110.3(4)
N3 C8 C7 122.2(5)
C7 C8 N4 127.4(5)
N4 C9 C10 107.9(5)
C9 C10 C11 105.2(5)
C9 C10 C13 125.8(6)
C11 C10 C13 129.0(6)
N5 C11 C10 111.7(5)
O1 C12 C2 111.4(5)
O2 C12 O1 124.5(5)
O2 C12 C2 124.1(6)
O3 C13 C10 112.2(7)
O4 C13 O3 123.6(7)
O4 C13 C10 124.2(7)
N6 C14 C15 111.6(5)
C14 C15 C25 130.5(5)
C16 C15 C14 105.9(5)
C16 C15 C25 123.4(5)
N7 C16 C15 106.8(5)
N8 C17 N7 110.6(4)
N8 C17 C18 123.5(5)
C18 C17 N7 125.9(5)
C17 C18 C19 116.1(5)
C20 C19 C18 121.5(5)
C19 C20 C21 117.2(5)
N8 C21 N9 109.9(4)
N8 C21 C20 122.6(5)
C20 C21 N9 127.5(5)
C23 C22 N9 106.8(5)
C22 C23 C24 106.8(5)
C22 C23 C26 127.5(6)
C24 C23 C26 125.7(5)
N10 C24 C23 110.7(5)
O5 C25 C15 114.2(5)
O6 C25 O5 123.3(6)
O6 C25 C15 122.5(5)
O7 C26 C23 113.0(6)
O8 C26 O7 124.0(6)
O8 C26 C23 122.9(6)
N11 C27 C28 110.1(6)
C27 C28 C38 128.4(7)
C29 C28 C27 106.3(6)
C29 C28 C38 125.2(6)
N12 C29 C28 107.3(5)
N13 C30 N12 112.4(5)
N13 C30 C31 122.8(6)
C31 C30 N12 124.9(5)
C32 C31 C30 116.2(5)
C31 C32 C33 122.3(5)
C34 C33 C32 117.3(6)
N13 C34 N14 112.0(4)
N13 C34 C33 122.4(5)
C33 C34 N14 125.6(5)
N14 C35 C36 107.5(5)
C35 C36 C37 105.8(5)
C35 C36 C39 125.1(5)
C37 C36 C39 129.0(5)
N15 C37 C36 111.2(5)
O9 C38 C28 111.3(7)
O10 C38 O9 124.5(7)
O10 C38 C28 124.2(8)
O11 C39 C36 113.4(6)
O12 C39 O11 124.2(6)
O12 C39 C36 122.4(6)
N16 C40 C41 112.5(5)
C40 C41 C51 130.0(5)
C42 C41 C40 104.2(5)
C42 C41 C51 125.7(5)
N17 C42 C41 108.2(5)
N18 C43 N17 113.0(5)
N18 C43 C44 122.7(5)
C44 C43 N17 124.2(5)
C45 C44 C43 116.8(6)
C46 C45 C44 121.0(6)
C45 C46 C47 117.9(6)
N18 C47 N19 112.5(5)
N18 C47 C46 122.7(5)
C46 C47 N19 124.7(5)
N19 C48 C49 108.0(6)
C48 C49 C50 104.8(6)
C48 C49 C52 125.4(7)
C50 C49 C52 129.8(7)
N20 C50 C49 111.8(6)
O13 C51 C41 112.2(5)
O14 C51 O13 123.1(6)
O14 C51 C41 124.7(5)
O15 C52 C49 107.1(8)
O16 C52 O15 126.4(8)
O16 C52 C49 126.3(9)
O33 C54 C53 122.2(8)
O33 C54 C55 121.2(8)
C55 C54 C53 116.5(8)
O34 C57 C56A 119.4(13)
O34 C57 C58 123.2(11)
O34 C57 C56B 121.7(16)
C58 C57 C56A 111.8(11)
C58 C57 C56B 106.9(16)
O35 C60 C59 120.1(8)
O35 C60 C61 120.9(9)
C59 C60 C61 118.9(9)
O36 C63 C62 122.0(10)
O36 C63 C64 118.2(9)
C62 C63 C64 118.9(9)
O37 C66 C65 120.2(8)
O37 C66 C67 121.9(7)
C67 C66 C65 117.8(8)
O38 C69 C68 121.4(7)
O38 C69 C70 118.7(8)
C68 C69 C70 119.9(8)

loop_
_geom_bond_atom_site_label_1
_geom_bond_atom_site_label_2
_geom_bond_distance
Fe1 N1 1.965(4)
Fe1 N3 1.901(4)
Fe1 N5 1.966(4)
Fe1 N6 1.969(5)
Fe1 N8 1.903(4)
Fe1 N10 1.981(5)
Fe2 N11 2.156(5)
Fe2 N13 2.128(4)
Fe2 N15 2.169(5)
Fe2 N16 2.154(4)
Fe2 N18 2.127(4)
Fe2 N20 2.180(5)
Cl1 O17 1.408(5)
Cl1 O18 1.357(6)
Cl1 O19 1.410(5)
Cl1 O20 1.398(6)
Cl2 O21 1.414(5)
Cl2 O22 1.427(5)
Cl2 O23 1.389(5)
Cl2 O24 1.412(4)
Cl3 O25 1.340(10)
Cl3 O26 1.357(5)
Cl3 O27 1.305(8)
Cl3 O28 1.309(7)
Cl4 O29 1.370(5)
Cl4 O30A 1.396(16)
Cl4 O30B 1.377(10)
Cl4 O31A 1.52(2)
Cl4 O31B 1.350(2)
Cl4 O32A 1.388(18)
Cl4 O32B 1.340(18)
O1 C12 1.325(6)
O2 C12 1.192(6)
O3 C13 1.315(8)
O4 C13 1.205(8)
O5 C25 1.314(6)
O6 C25 1.204(6)
O7 C26 1.305(7)
O8 C26 1.207(7)
O9 C38 1.306(8)
O10 C38 1.196(8)
O11 C39 1.301(7)
O12 C39 1.196(7)
O13 C51 1.332(6)
O14 C51 1.185(6)
O15 C52 1.344(10)
O16 C52 1.164(9)
O33 C54 1.199(8)
O34 C57 1.178(11)
O35 C60 1.194(8)
O36 C63 1.194(9)
O37 C66 1.212(7)
O38 C69 1.207(8)
N1 N2 1.387(5)
N1 C1 1.310(6)
N2 C3 1.336(6)
N2 C4 1.393(6)
N3 C4 1.330(6)
N3 C8 1.332(6)
N4 N5 1.389(5)
N4 C8 1.405(6)
N4 C9 1.337(7)
N5 C11 1.316(6)
N6 N7 1.384(5)
N6 C14 1.326(6)
N7 C16 1.339(6)
N7 C17 1.409(6)
N8 C17 1.329(6)
N8 C21 1.340(6)
N9 N10 1.393(5)
N9 C21 1.399(6)
N9 C22 1.354(7)
N10 C24 1.313(6)
N11 N12 1.372(6)
N11 C27 1.330(7)
N12 C29 1.353(6)
N12 C30 1.414(7)
N13 C30 1.328(6)
N13 C34 1.336(6)
N14 N15 1.386(6)
N14 C34 1.402(6)
N14 C35 1.337(6)
N15 C37 1.326(6)
N16 N17 1.382(5)
N16 C40 1.315(6)
N17 C42 1.347(6)
N17 C43 1.411(6)
N18 C43 1.313(6)
N18 C47 1.330(6)
N19 N20 1.363(6)
N19 C47 1.401(7)
N19 C48 1.339(7)
N20 C50 1.312(7)
C1 C2 1.403(7)
C2 C3 1.382(7)
C2 C12 1.477(7)
C4 C5 1.380(7)
C5 C6 1.385(8)
C6 C7 1.370(8)
C7 C8 1.381(7)
C9 C10 1.364(8)
C10 C11 1.393(8)
C10 C13 1.461(9)
C14 C15 1.382(7)
C15 C16 1.375(7)
C15 C25 1.472(8)
C17 C18 1.357(7)
C18 C19 1.414(8)
C19 C20 1.363(8)
C20 C21 1.371(7)
C22 C23 1.352(7)
C23 C24 1.398(7)
C23 C26 1.482(8)
C27 C28 1.401(7)
C28 C29 1.355(8)
C28 C38 1.476(9)
C30 C31 1.383(7)
C31 C32 1.361(8)
C32 C33 1.372(8)
C33 C34 1.358(7)
C35 C36 1.372(7)
C36 C37 1.384(7)
C36 C39 1.484(8)
C40 C41 1.406(7)
C41 C42 1.359(7)
C41 C51 1.453(8)
C43 C44 1.390(7)
C44 C45 1.372(8)
C45 C46 1.357(8)
C46 C47 1.366(7)
C48 C49 1.356(9)
C49 C50 1.384(8)
C49 C52 1.507(10)
C53 C54 1.490(10)
C54 C55 1.462(11)
C56A C57 1.61(2)
C57 C58 1.417(13)
C57 C56B 1.57(3)
C59 C60 1.456(12)
C60 C61 1.461(11)
C62 C63 1.472(13)
C63 C64 1.505(13)
C65 C66 1.464(10)
C66 C67 1.463(10)
C68 C69 1.475(11)
C69 C70 1.490(10)
